data_1508443
loop_
_publ_author_name
'He, Hua'
Tyson,Chauntae
'Bobev, Svilen'

_publ_section_title
;
 Synthesis and Crystal Structures of the Quaternary Zintl Phases
 RbNa8Ga3Pn6 (Pn = P, As) and Na10NbGaAs6
;
_journal_issue 2
_journal_name_full Crystals
_journal_page_first 213
_journal_page_last 223
_journal_paper_doi 10.3390/cryst2020213
_journal_volume 2
_journal_year 2012
_chemical_formula_moiety 'As6 Ga3, Rb, 8(Na)'
_chemical_formula_sum 'As6 Ga3 Na8 Rb'
_chemical_formula_weight 928.07
_chemical_name_systematic
; 
 ? 
;
_space_group_IT_number 62
_symmetry_cell_setting orthorhombic
_symmetry_space_group_name_Hall '-P 2ac 2n'
_symmetry_space_group_name_H-M 'P n m a'
_atom_sites_solution_primary direct
_atom_sites_solution_secondary difmap
_audit_creation_method SHELXL-97
_cell_angle_alpha 90.00
_cell_angle_beta 90.00
_cell_angle_gamma 90.00
_cell_formula_units_Z 4
_cell_length_a 22.843(6)
_cell_length_b 4.7892(12)
_cell_length_c 16.861(4)
_cell_measurement_reflns_used 2575
_cell_measurement_temperature 200(2)
_cell_measurement_theta_max 28.33
_cell_measurement_theta_min 1.50
_cell_volume 1844.6(8)
_computing_cell_refinement 'Bruker SMART'
_computing_data_collection 'Bruker SMART'
_computing_data_reduction 'Bruker SAINT'
_computing_molecular_graphics 'Bruker SHELXTL'
_computing_publication_material 'Bruker SHELXTL'
_computing_structure_refinement 'SHELXL-97 (Sheldrick, 1997)'
_computing_structure_solution 'SHELXS-97 (Sheldrick, 1990)'
_diffrn_ambient_temperature 200(2)
_diffrn_measured_fraction_theta_full 1.000
_diffrn_measured_fraction_theta_max 1.000
_diffrn_measurement_device_type 'CCD area detector'
_diffrn_measurement_method 'phi and omega scans'
_diffrn_radiation_monochromator graphite
_diffrn_radiation_source 'fine-focus sealed tube'
_diffrn_radiation_type MoK\a
_diffrn_radiation_wavelength 0.71073
_diffrn_reflns_av_R_equivalents 0.0888
_diffrn_reflns_av_sigmaI/netI 0.0428
_diffrn_reflns_limit_h_max 30
_diffrn_reflns_limit_h_min -30
_diffrn_reflns_limit_k_max 6
_diffrn_reflns_limit_k_min -6
_diffrn_reflns_limit_l_max 22
_diffrn_reflns_limit_l_min -22
_diffrn_reflns_number 24813
_diffrn_reflns_theta_full 28.33
_diffrn_reflns_theta_max 28.33
_diffrn_reflns_theta_min 1.50
_exptl_absorpt_coefficient_mu 17.814
_exptl_absorpt_correction_T_max 0.641
_exptl_absorpt_correction_T_min 0.532
_exptl_absorpt_correction_type multi-scan
_exptl_absorpt_process_details
;
SADABS (Sheldrick, 2003)
;
_exptl_crystal_colour black
_exptl_crystal_density_diffrn 3.342
_exptl_crystal_density_method 'not measured'
_exptl_crystal_description bar
_exptl_crystal_F_000 1664
_exptl_crystal_size_max 0.070
_exptl_crystal_size_mid 0.030
_exptl_crystal_size_min 0.025
_refine_diff_density_max 1.164
_refine_diff_density_min -0.928
_refine_diff_density_rms 0.215
_refine_ls_extinction_method none
_refine_ls_goodness_of_fit_ref 1.031
_refine_ls_matrix_type full
_refine_ls_number_parameters 109
_refine_ls_number_reflns 2575
_refine_ls_number_restraints 0
_refine_ls_restrained_S_all 1.031
_refine_ls_R_factor_all 0.0619
_refine_ls_R_factor_gt 0.0326
_refine_ls_shift/su_max 0.001
_refine_ls_shift/su_mean 0.000
_refine_ls_structure_factor_coef Fsqd
_refine_ls_weighting_details 'calc w=1/[\s^2^(Fo^2^)+(0.0163P)^2^+0.0000P] where P=(Fo^2^+2Fc^2^)/3'
_refine_ls_weighting_scheme calc
_refine_ls_wR_factor_gt 0.0521
_refine_ls_wR_factor_ref 0.0611
_reflns_number_gt 1806
_reflns_number_total 2575
_reflns_threshold_expression >2sigma(I)
_cod_data_source_file RbNa8Ga3As6_crystals-02-00213-s001_DC181.cif
_cod_data_source_block I_chateigner_1508443
_cod_depositor_comments 'mistake in journal_issue, fixed'
_cod_database_code 1508443

loop_
_symmetry_equiv_pos_as_xyz
'x, y, z'
'-x+1/2, -y, z+1/2'
'-x, y+1/2, -z'
'x+1/2, -y+1/2, -z+1/2'
'-x, -y, -z'
'x-1/2, y, -z-1/2'
'x, -y-1/2, z'
'-x-1/2, y-1/2, z-1/2'

loop_
_atom_site_label
_atom_site_type_symbol
_atom_site_fract_x
_atom_site_fract_y
_atom_site_fract_z
_atom_site_U_iso_or_equiv
_atom_site_adp_type
_atom_site_occupancy
_atom_site_symmetry_multiplicity
_atom_site_calc_flag
_atom_site_refinement_flags
Rb Rb 0.00193(3) 0.2500 0.69125(4) 0.01864(15) Uani 1 2 d S
Na1 Na 0.05179(12) 0.2500 0.46701(16) 0.0199(7) Uani 1 2 d S
Na2 Na 0.05669(12) 0.2500 0.14932(17) 0.0199(7) Uani 1 2 d S
Na3 Na 0.17952(14) 0.2500 0.57880(17) 0.0235(7) Uani 1 2 d S
Na4 Na 0.18164(12) 0.2500 0.80793(18) 0.0223(6) Uani 1 2 d S
Na5 Na 0.19078(13) 0.2500 0.04272(17) 0.0229(7) Uani 1 2 d S
Na6 Na 0.33734(12) 0.2500 0.70089(17) 0.0208(7) Uani 1 2 d S
Na7 Na 0.34121(13) 0.2500 0.91856(17) 0.0224(7) Uani 1 2 d S
Na8 Na 0.54046(12) 0.2500 0.55567(18) 0.0225(7) Uani 1 2 d S
Ga1 Ga 0.21495(3) 0.2500 0.30917(5) 0.01302(16) Uani 1 2 d S
Ga2 Ga 0.36418(3) 0.2500 0.43088(5) 0.01279(17) Uani 1 2 d S
Ga3 Ga 0.37259(3) 0.2500 0.19041(5) 0.01285(16) Uani 1 2 d S
As1 As 0.11275(3) 0.2500 0.30823(4) 0.01406(15) Uani 1 2 d S
As2 As 0.25997(3) 0.2500 0.43702(5) 0.01991(18) Uani 1 2 d S
As3 As 0.26682(3) 0.2500 0.18538(5) 0.01781(17) Uani 1 2 d S
As4 As 0.41057(3) 0.2500 0.55534(4) 0.01423(16) Uani 1 2 d S
As5 As 0.41739(3) 0.2500 0.06487(4) 0.01355(16) Uani 1 2 d S
As6 As 0.42487(3) 0.2500 0.31535(5) 0.01653(16) Uani 1 2 d S

loop_
_atom_site_aniso_label
_atom_site_aniso_U_11
_atom_site_aniso_U_22
_atom_site_aniso_U_33
_atom_site_aniso_U_23
_atom_site_aniso_U_13
_atom_site_aniso_U_12
Rb 0.0169(3) 0.0178(3) 0.0213(3) 0.000 -0.0006(3) 0.000
Na1 0.0202(16) 0.0210(17) 0.0186(16) 0.000 0.0010(13) 0.000
Na2 0.0217(17) 0.0188(16) 0.0193(16) 0.000 0.0003(13) 0.000
Na3 0.0268(17) 0.0251(17) 0.0187(16) 0.000 0.0043(13) 0.000
Na4 0.0242(15) 0.0205(15) 0.0223(16) 0.000 0.0017(15) 0.000
Na5 0.0251(17) 0.0244(17) 0.0194(16) 0.000 -0.0024(13) 0.000
Na6 0.0233(16) 0.0212(15) 0.0177(16) 0.000 0.0067(13) 0.000
Na7 0.0262(17) 0.0223(16) 0.0188(16) 0.000 -0.0020(13) 0.000
Na8 0.0175(16) 0.0218(17) 0.0282(17) 0.000 0.0000(14) 0.000
Ga1 0.0109(4) 0.0150(4) 0.0132(4) 0.000 -0.0004(3) 0.000
Ga2 0.0126(4) 0.0142(4) 0.0116(4) 0.000 -0.0007(3) 0.000
Ga3 0.0131(4) 0.0149(4) 0.0106(4) 0.000 0.0008(3) 0.000
As1 0.0110(3) 0.0182(4) 0.0130(3) 0.000 -0.0005(3) 0.000
As2 0.0129(4) 0.0353(5) 0.0115(4) 0.000 -0.0002(3) 0.000
As3 0.0116(4) 0.0302(4) 0.0116(4) 0.000 0.0004(3) 0.000
As4 0.0135(4) 0.0175(4) 0.0118(4) 0.000 -0.0020(3) 0.000
As5 0.0144(4) 0.0164(4) 0.0098(4) 0.000 0.0013(3) 0.000
As6 0.0125(3) 0.0262(4) 0.0109(4) 0.000 0.0001(3) 0.000

loop_
_atom_type_symbol
_atom_type_description
_atom_type_scat_dispersion_real
_atom_type_scat_dispersion_imag
_atom_type_scat_source
Na Na 0.0362 0.0249 'International Tables Vol C Tables 4.2.6.8 and 6.1.1.4'
Ga Ga 0.2307 1.6083 'International Tables Vol C Tables 4.2.6.8 and 6.1.1.4'
As As 0.0499 2.0058 'International Tables Vol C Tables 4.2.6.8 and 6.1.1.4'
Rb Rb -0.9393 2.9676 'International Tables Vol C Tables 4.2.6.8 and 6.1.1.4'

loop_
_geom_angle_atom_site_label_1
_geom_angle_atom_site_label_2
_geom_angle_atom_site_label_3
_geom_angle
_geom_angle_site_symmetry_1
_geom_angle_site_symmetry_3
As1 Rb As1 84.86(3) 5_556 5_566
As1 Rb As6 142.35(3) 5_556 2_565
As1 Rb As6 83.82(2) 5_566 2_565
As1 Rb As6 83.82(2) 5_556 2
As1 Rb As6 142.35(3) 5_566 2
As6 Rb As6 83.59(3) 2_565 2
As1 Rb As5 86.12(2) 5_556 2
As1 Rb As5 143.73(3) 5_566 2
As6 Rb As5 122.36(3) 2_565 2
As6 Rb As5 70.85(2) 2 2
As1 Rb As5 143.73(3) 5_556 2_565
As1 Rb As5 86.12(2) 5_566 2_565
As6 Rb As5 70.85(2) 2_565 2_565
As6 Rb As5 122.36(3) 2 2_565
As5 Rb As5 80.73(3) 2 2_565
As1 Rb Ga3 177.442(16) 5_556 2_565
As1 Rb Ga3 97.70(2) 5_566 2_565
As6 Rb Ga3 38.532(19) 2_565 2_565
As6 Rb Ga3 94.15(3) 2 2_565
As5 Rb Ga3 91.75(3) 2 2_565
As5 Rb Ga3 36.879(19) 2_565 2_565
As1 Rb Ga3 97.70(2) 5_556 2
As1 Rb Ga3 177.442(16) 5_566 2
As6 Rb Ga3 94.15(3) 2_565 2
As6 Rb Ga3 38.532(19) 2 2
As5 Rb Ga3 36.879(19) 2 2
As5 Rb Ga3 91.75(3) 2_565 2
Ga3 Rb Ga3 79.75(3) 2_565 2
As1 Rb Na1 48.42(4) 5_556 5_556
As1 Rb Na1 100.90(4) 5_566 5_556
As6 Rb Na1 169.10(5) 2_565 5_556
As6 Rb Na1 98.03(3) 2 5_556
As5 Rb Na1 49.18(4) 2 5_556
As5 Rb Na1 99.49(4) 2_565 5_556
Ga3 Rb Na1 130.62(5) 2_565 5_556
Ga3 Rb Na1 80.84(4) 2 5_556
As1 Rb Na1 100.90(4) 5_556 5_566
As1 Rb Na1 48.42(4) 5_566 5_566
As6 Rb Na1 98.03(3) 2_565 5_566
As6 Rb Na1 169.10(5) 2 5_566
As5 Rb Na1 99.49(4) 2 5_566
As5 Rb Na1 49.18(4) 2_565 5_566
Ga3 Rb Na1 80.84(4) 2_565 5_566
Ga3 Rb Na1 130.62(5) 2 5_566
Na1 Rb Na1 78.38(6) 5_556 5_566
As1 Rb Na2 99.30(4) 5_556 5_566
As1 Rb Na2 47.19(4) 5_566 5_566
As6 Rb Na2 48.63(4) 2_565 5_566
As6 Rb Na2 99.79(4) 2 5_566
As5 Rb Na2 168.77(5) 2 5_566
As5 Rb Na2 99.98(3) 2_565 5_566
Ga3 Rb Na2 82.56(4) 2_565 5_566
Ga3 Rb Na2 132.05(5) 2 5_566
Na1 Rb Na2 140.71(6) 5_556 5_566
Na1 Rb Na2 89.20(5) 5_566 5_566
As1 Rb Na2 47.19(4) 5_556 5_556
As1 Rb Na2 99.30(4) 5_566 5_556
As6 Rb Na2 99.79(4) 2_565 5_556
As6 Rb Na2 48.63(4) 2 5_556
As5 Rb Na2 99.98(3) 2 5_556
As5 Rb Na2 168.77(5) 2_565 5_556
Ga3 Rb Na2 132.05(5) 2_565 5_556
Ga3 Rb Na2 82.56(4) 2 5_556
Na1 Rb Na2 89.20(5) 5_556 5_556
Na1 Rb Na2 140.71(6) 5_566 5_556
Na2 Rb Na2 77.13(6) 5_566 5_556
As5 Na1 As5 106.32(9) 2_565 2
As5 Na1 As1 112.38(6) 2_565 .
As5 Na1 As1 112.38(6) 2 .
As5 Na1 As5 109.08(6) 2_565 6_556
As5 Na1 As5 109.08(6) 2 6_556
As1 Na1 As5 107.55(9) . 6_556
As5 Na1 Na3 60.21(5) 2_565 .
As5 Na1 Na3 60.21(5) 2 .
As1 Na1 Na3 95.38(9) . .
As5 Na1 Na3 157.07(11) 6_556 .
As5 Na1 Na7 54.54(5) 2_565 2_564
As5 Na1 Na7 120.62(10) 2 2_564
As1 Na1 Na7 58.22(6) . 2_564
As5 Na1 Na7 130.11(7) 6_556 2_564
Na3 Na1 Na7 62.77(7) . 2_564
As5 Na1 Na7 120.62(10) 2_565 2_554
As5 Na1 Na7 54.54(5) 2 2_554
As1 Na1 Na7 58.22(6) . 2_554
As5 Na1 Na7 130.11(7) 6_556 2_554
Na3 Na1 Na7 62.77(7) . 2_554
Na7 Na1 Na7 85.80(9) 2_564 2_554
As5 Na1 Na1 121.63(12) 2_565 5_556
As5 Na1 Na1 56.18(5) 2 5_556
As1 Na1 Na1 125.90(9) . 5_556
As5 Na1 Na1 52.90(7) 6_556 5_556
Na3 Na1 Na1 112.97(11) . 5_556
Na7 Na1 Na1 175.06(14) 2_564 5_556
Na7 Na1 Na1 94.41(5) 2_554 5_556
As5 Na1 Na1 56.18(5) 2_565 5_566
As5 Na1 Na1 121.63(12) 2 5_566
As1 Na1 Na1 125.90(9) . 5_566
As5 Na1 Na1 52.90(7) 6_556 5_566
Na3 Na1 Na1 112.97(11) . 5_566
Na7 Na1 Na1 94.41(5) 2_564 5_566
Na7 Na1 Na1 175.06(14) 2_554 5_566
Na1 Na1 Na1 84.97(12) 5_556 5_566
As5 Na1 Rb 165.99(7) 2_565 5_556
As5 Na1 Rb 87.64(3) 2 5_556
As1 Na1 Rb 61.62(5) . 5_556
As5 Na1 Rb 63.87(5) 6_556 5_556
Na3 Na1 Rb 130.85(6) . 5_556
Na7 Na1 Rb 119.45(9) 2_564 5_556
Na7 Na1 Rb 68.36(6) 2_554 5_556
Na1 Na1 Rb 65.05(6) 5_556 5_556
Na1 Na1 Rb 115.57(12) 5_566 5_556
As5 Na1 Rb 87.64(3) 2_565 5_566
As5 Na1 Rb 165.99(7) 2 5_566
As1 Na1 Rb 61.62(5) . 5_566
As5 Na1 Rb 63.87(5) 6_556 5_566
Na3 Na1 Rb 130.85(6) . 5_566
Na7 Na1 Rb 68.36(6) 2_564 5_566
Na7 Na1 Rb 119.45(9) 2_554 5_566
Na1 Na1 Rb 115.57(12) 5_556 5_566
Na1 Na1 Rb 65.05(6) 5_566 5_566
Rb Na1 Rb 78.38(6) 5_556 5_566
As5 Na1 Rb 62.60(5) 2_565 .
As5 Na1 Rb 62.60(5) 2 .
As1 Na1 Rb 169.28(10) . .
As5 Na1 Rb 83.17(6) 6_556 .
Na3 Na1 Rb 73.90(7) . .
Na7 Na1 Rb 115.01(7) 2_564 .
Na7 Na1 Rb 115.01(7) 2_554 .
Na1 Na1 Rb 60.46(8) 5_556 .
Na1 Na1 Rb 60.46(8) 5_566 .
Rb Na1 Rb 125.51(6) 5_556 .
Rb Na1 Rb 125.51(6) 5_566 .
As4 Na2 As4 107.61(9) 2_554 2_564
As4 Na2 As1 111.91(7) 2_554 .
As4 Na2 As1 111.91(7) 2_564 .
As4 Na2 As6 110.54(7) 2_554 6_556
As4 Na2 As6 110.54(7) 2_564 6_556
As1 Na2 As6 104.36(9) . 6_556
As4 Na2 Na8 59.73(5) 2_554 6_556
As4 Na2 Na8 59.73(5) 2_564 6_556
As1 Na2 Na8 160.58(11) . 6_556
As6 Na2 Na8 95.07(9) 6_556 6_556
As4 Na2 Na6 120.56(10) 2_554 2_564
As4 Na2 Na6 53.74(5) 2_564 2_564
As1 Na2 Na6 58.65(6) . 2_564
As6 Na2 Na6 128.88(7) 6_556 2_564
Na8 Na2 Na6 108.63(8) 6_556 2_564
As4 Na2 Na6 53.74(5) 2_554 2_554
As4 Na2 Na6 120.56(10) 2_564 2_554
As1 Na2 Na6 58.65(6) . 2_554
As6 Na2 Na6 128.88(7) 6_556 2_554
Na8 Na2 Na6 108.63(8) 6_556 2_554
Na6 Na2 Na6 85.91(9) 2_564 2_554
As4 Na2 Na5 60.81(5) 2_554 .
As4 Na2 Na5 60.81(5) 2_564 .
As1 Na2 Na5 94.86(9) . .
As6 Na2 Na5 160.79(11) 6_556 .
Na8 Na2 Na5 65.72(8) 6_556 .
Na6 Na2 Na5 62.04(7) 2_564 .
Na6 Na2 Na5 62.04(7) 2_554 .
As4 Na2 Na8 52.33(5) 2_554 2_554
As4 Na2 Na8 117.04(10) 2_564 2_554
As1 Na2 Na8 131.05(6) . 2_554
As6 Na2 Na8 58.95(6) 6_556 2_554
Na8 Na2 Na8 60.12(7) 6_556 2_554
Na6 Na2 Na8 168.28(11) 2_564 2_554
Na6 Na2 Na8 94.55(5) 2_554 2_554
Na5 Na2 Na8 107.90(8) . 2_554
As4 Na2 Na8 117.04(10) 2_554 2_564
As4 Na2 Na8 52.33(5) 2_564 2_564
As1 Na2 Na8 131.05(6) . 2_564
As6 Na2 Na8 58.95(6) 6_556 2_564
Na8 Na2 Na8 60.12(7) 6_556 2_564
Na6 Na2 Na8 94.55(5) 2_564 2_564
Na6 Na2 Na8 168.28(11) 2_554 2_564
Na5 Na2 Na8 107.90(8) . 2_564
Na8 Na2 Na8 82.65(9) 2_554 2_564
As4 Na2 Rb 164.74(7) 2_554 5_566
As4 Na2 Rb 87.62(3) 2_564 5_566
As1 Na2 Rb 61.24(5) . 5_566
As6 Na2 Rb 61.46(5) 6_556 5_566
Na8 Na2 Rb 131.20(6) 6_556 5_566
Na6 Na2 Rb 69.03(6) 2_564 5_566
Na6 Na2 Rb 119.45(9) 2_554 5_566
Na5 Na2 Rb 130.91(6) . 5_566
Na8 Na2 Rb 120.21(9) 2_554 5_566
Na8 Na2 Rb 71.32(5) 2_564 5_566
As4 Na2 Rb 87.62(3) 2_554 5_556
As4 Na2 Rb 164.74(7) 2_564 5_556
As1 Na2 Rb 61.24(5) . 5_556
As6 Na2 Rb 61.46(5) 6_556 5_556
Na8 Na2 Rb 131.20(6) 6_556 5_556
Na6 Na2 Rb 119.45(9) 2_564 5_556
Na6 Na2 Rb 69.03(6) 2_554 5_556
Na5 Na2 Rb 130.91(6) . 5_556
Na8 Na2 Rb 71.32(5) 2_554 5_556
Na8 Na2 Rb 120.21(9) 2_564 5_556
Rb Na2 Rb 77.13(6) 5_566 5_556
As2 Na3 As3 102.10(7) . 2_565
As2 Na3 As3 102.10(7) . 2
As3 Na3 As3 95.50(8) 2_565 2
As2 Na3 As5 110.84(7) . 2
As3 Na3 As5 146.98(10) 2_565 2
As3 Na3 As5 75.78(3) 2 2
As2 Na3 As5 110.84(7) . 2_565
As3 Na3 As5 75.78(3) 2_565 2_565
As3 Na3 As5 146.98(10) 2 2_565
As5 Na3 As5 94.17(9) 2 2_565
As2 Na3 Ga3 132.70(4) . 2_565
As3 Na3 Ga3 43.63(3) 2_565 2_565
As3 Na3 Ga3 111.12(9) 2 2_565
As5 Na3 Ga3 109.34(9) 2 2_565
As5 Na3 Ga3 42.14(3) 2_565 2_565
As2 Na3 Ga3 132.70(4) . 2
As3 Na3 Ga3 111.12(9) 2_565 2
As3 Na3 Ga3 43.63(3) 2 2
As5 Na3 Ga3 42.14(3) 2 2
As5 Na3 Ga3 109.34(9) 2_565 2
Ga3 Na3 Ga3 94.16(8) 2_565 2
As2 Na3 Na1 94.68(9) . .
As3 Na3 Na1 128.29(6) 2_565 .
As3 Na3 Na1 128.29(6) 2 .
As5 Na3 Na1 52.58(5) 2 .
As5 Na3 Na1 52.58(5) 2_565 .
Ga3 Na3 Na1 90.37(7) 2_565 .
Ga3 Na3 Na1 90.37(7) 2 .
As2 Na3 Na7 59.40(6) . 2_554
As3 Na3 Na7 161.49(11) 2_565 2_554
As3 Na3 Na7 88.55(4) 2 2_554
As5 Na3 Na7 51.46(5) 2 2_554
As5 Na3 Na7 109.89(9) 2_565 2_554
Ga3 Na3 Na7 149.46(11) 2_565 2_554
Ga3 Na3 Na7 84.15(5) 2 2_554
Na1 Na3 Na7 59.21(7) . 2_554
As2 Na3 Na7 59.40(6) . 2_564
As3 Na3 Na7 88.55(4) 2_565 2_564
As3 Na3 Na7 161.49(11) 2 2_564
As5 Na3 Na7 109.89(9) 2 2_564
As5 Na3 Na7 51.46(5) 2_565 2_564
Ga3 Na3 Na7 84.15(5) 2_565 2_564
Ga3 Na3 Na7 149.46(11) 2 2_564
Na1 Na3 Na7 59.21(7) . 2_564
Na7 Na3 Na7 82.24(9) 2_554 2_564
As2 Na3 Na5 53.62(6) . 2_565
As3 Na3 Na5 48.49(5) 2_565 2_565
As3 Na3 Na5 104.84(9) 2 2_565
As5 Na3 Na5 164.43(9) 2 2_565
As5 Na3 Na5 93.10(4) 2_565 2_565
Ga3 Na3 Na5 85.17(5) 2_565 2_565
Ga3 Na3 Na5 145.58(10) 2 2_565
Na1 Na3 Na5 124.02(8) . 2_565
Na7 Na3 Na5 113.02(9) 2_554 2_565
Na7 Na3 Na5 64.83(7) 2_564 2_565
As2 Na3 Na5 53.62(6) . 2
As3 Na3 Na5 104.84(9) 2_565 2
As3 Na3 Na5 48.49(5) 2 2
As5 Na3 Na5 93.10(4) 2 2
As5 Na3 Na5 164.43(9) 2_565 2
Ga3 Na3 Na5 145.58(10) 2_565 2
Ga3 Na3 Na5 85.17(5) 2 2
Na1 Na3 Na5 124.02(8) . 2
Na7 Na3 Na5 64.83(7) 2_554 2
Na7 Na3 Na5 113.02(9) 2_564 2
Na5 Na3 Na5 76.74(8) 2_565 2
Ga2 Na4 Ga2 91.76(8) 2_565 2
Ga2 Na4 Ga3 139.97(9) 2_565 2
Ga2 Na4 Ga3 74.82(3) 2 2
Ga2 Na4 Ga3 74.82(3) 2_565 2_565
Ga2 Na4 Ga3 139.97(9) 2 2_565
Ga3 Na4 Ga3 91.40(8) 2 2_565
Ga2 Na4 Ga1 72.87(4) 2_565 2_565
Ga2 Na4 Ga1 136.68(10) 2 2_565
Ga3 Na4 Ga1 140.64(10) 2 2_565
Ga3 Na4 Ga1 75.77(4) 2_565 2_565
Ga2 Na4 Ga1 136.68(10) 2_565 2
Ga2 Na4 Ga1 72.87(4) 2 2
Ga3 Na4 Ga1 75.77(4) 2 2
Ga3 Na4 Ga1 140.64(10) 2_565 2
Ga1 Na4 Ga1 90.78(7) 2_565 2
Ga2 Na4 As3 177.87(10) 2_565 2
Ga2 Na4 As3 88.89(2) 2 2
Ga3 Na4 As3 42.16(3) 2 2
Ga3 Na4 As3 105.92(9) 2_565 2
Ga1 Na4 As3 105.31(8) 2_565 2
Ga1 Na4 As3 41.73(3) 2 2
Ga2 Na4 As3 88.89(2) 2_565 2_565
Ga2 Na4 As3 177.87(10) 2 2_565
Ga3 Na4 As3 105.92(9) 2 2_565
Ga3 Na4 As3 42.16(3) 2_565 2_565
Ga1 Na4 As3 41.73(3) 2_565 2_565
Ga1 Na4 As3 105.31(8) 2 2_565
As3 Na4 As3 90.40(8) 2 2_565
Ga2 Na4 As6 104.89(8) 2_565 2
Ga2 Na4 As6 41.46(3) 2 2
Ga3 Na4 As6 41.96(3) 2 2
Ga3 Na4 As6 105.05(8) 2_565 2
Ga1 Na4 As6 177.40(10) 2_565 2
Ga1 Na4 As6 90.05(2) 2 2
As3 Na4 As6 76.91(4) 2 2
As3 Na4 As6 140.20(10) 2_565 2
Ga2 Na4 As6 41.46(3) 2_565 2_565
Ga2 Na4 As6 104.89(8) 2 2_565
Ga3 Na4 As6 105.05(8) 2 2_565
Ga3 Na4 As6 41.96(3) 2_565 2_565
Ga1 Na4 As6 90.05(2) 2_565 2_565
Ga1 Na4 As6 177.40(10) 2 2_565
As3 Na4 As6 140.20(10) 2 2_565
As3 Na4 As6 76.91(4) 2_565 2_565
As6 Na4 As6 89.01(7) 2 2_565
Ga2 Na4 As2 40.71(3) 2_565 2_565
Ga2 Na4 As2 102.96(8) 2 2_565
Ga3 Na4 As2 177.44(7) 2 2_565
Ga3 Na4 As2 91.13(2) 2_565 2_565
Ga1 Na4 As2 40.66(3) 2_565 2_565
Ga1 Na4 As2 102.45(8) 2 2_565
As3 Na4 As2 137.16(9) 2 2_565
As3 Na4 As2 76.25(4) 2_565 2_565
As6 Na4 As2 136.74(10) 2 2_565
As6 Na4 As2 76.65(4) 2_565 2_565
Ga2 Na4 As2 102.96(8) 2_565 2
Ga2 Na4 As2 40.71(3) 2 2
Ga3 Na4 As2 91.13(2) 2 2
Ga3 Na4 As2 177.44(7) 2_565 2
Ga1 Na4 As2 102.45(8) 2_565 2
Ga1 Na4 As2 40.66(3) 2 2
As3 Na4 As2 76.25(4) 2 2
As3 Na4 As2 137.16(9) 2_565 2
As6 Na4 As2 76.65(4) 2 2
As6 Na4 As2 136.74(10) 2_565 2
As2 Na4 As2 86.34(7) 2_565 2
As3 Na5 As2 104.27(7) . 2_554
As3 Na5 As2 104.27(7) . 2_564
As2 Na5 As2 97.29(8) 2_554 2_564
As3 Na5 Ga2 133.37(4) . 2_554
As2 Na5 Ga2 43.06(3) 2_554 2_554
As2 Na5 Ga2 111.10(9) 2_564 2_554
As3 Na5 Ga2 133.37(4) . 2_564
As2 Na5 Ga2 111.10(9) 2_554 2_564
As2 Na5 Ga2 43.06(3) 2_564 2_564
Ga2 Na5 Ga2 93.18(8) 2_554 2_564
As3 Na5 As4 110.76(7) . 2_554
As2 Na5 As4 75.03(3) 2_554 2_554
As2 Na5 As4 144.97(10) 2_564 2_554
Ga2 Na5 As4 41.50(3) 2_554 2_554
Ga2 Na5 As4 107.07(8) 2_564 2_554
As3 Na5 As4 110.76(7) . 2_564
As2 Na5 As4 144.97(10) 2_554 2_564
As2 Na5 As4 75.03(3) 2_564 2_564
Ga2 Na5 As4 107.07(8) 2_554 2_564
Ga2 Na5 As4 41.50(3) 2_564 2_564
As4 Na5 As4 91.69(8) 2_554 2_564
As3 Na5 Na2 95.43(9) . .
As2 Na5 Na2 125.94(6) 2_554 .
As2 Na5 Na2 125.94(6) 2_564 .
Ga2 Na5 Na2 87.77(7) 2_554 .
Ga2 Na5 Na2 87.77(7) 2_564 .
As4 Na5 Na2 50.91(5) 2_554 .
As4 Na5 Na2 50.91(5) 2_564 .
As3 Na5 Na6 60.63(6) . 2_564
As2 Na5 Na6 164.81(10) 2_554 2_564
As2 Na5 Na6 88.73(4) 2_564 2_564
Ga2 Na5 Na6 146.05(10) 2_554 2_564
Ga2 Na5 Na6 82.76(5) 2_564 2_564
As4 Na5 Na6 107.62(9) 2_554 2_564
As4 Na5 Na6 50.14(5) 2_564 2_564
Na2 Na5 Na6 58.48(6) . 2_564
As3 Na5 Na6 60.63(6) . 2_554
As2 Na5 Na6 88.73(4) 2_554 2_554
As2 Na5 Na6 164.81(10) 2_564 2_554
Ga2 Na5 Na6 82.76(5) 2_554 2_554
Ga2 Na5 Na6 146.05(10) 2_564 2_554
As4 Na5 Na6 50.14(5) 2_554 2_554
As4 Na5 Na6 107.62(9) 2_564 2_554
Na2 Na5 Na6 58.48(6) . 2_554
Na6 Na5 Na6 82.24(9) 2_564 2_554
As3 Na5 Na8 151.62(11) . 6_556
As2 Na5 Na8 94.28(7) 2_554 6_556
As2 Na5 Na8 94.28(7) 2_564 6_556
Ga2 Na5 Na8 53.72(5) 2_554 6_556
Ga2 Na5 Na8 53.72(5) 2_564 6_556
As4 Na5 Na8 53.35(5) 2_554 6_556
As4 Na5 Na8 53.35(5) 2_564 6_556
Na2 Na5 Na8 56.19(8) . 6_556
Na6 Na5 Na8 99.19(8) 2_564 6_556
Na6 Na5 Na8 99.19(8) 2_554 6_556
As3 Na5 Na3 54.73(6) . 2_564
As2 Na5 Na3 106.45(8) 2_554 2_564
As2 Na5 Na3 49.56(5) 2_564 2_564
Ga2 Na5 Na3 146.47(10) 2_554 2_564
Ga2 Na5 Na3 86.09(5) 2_564 2_564
As4 Na5 Na3 165.47(9) 2_554 2_564
As4 Na5 Na3 94.43(4) 2_564 2_564
Na2 Na5 Na3 125.63(7) . 2_564
Na6 Na5 Na3 67.16(7) 2_564 2_564
Na6 Na5 Na3 115.35(9) 2_554 2_564
Na8 Na5 Na3 139.48(5) 6_556 2_564
As4 Na6 As1 105.41(7) . 2_565
As4 Na6 As1 105.41(7) . 2
As1 Na6 As1 96.45(8) 2_565 2
As4 Na6 Ga1 132.33(4) . 2_565
As1 Na6 Ga1 42.44(3) 2_565 2_565
As1 Na6 Ga1 111.38(9) 2 2_565
As4 Na6 Ga1 132.33(4) . 2
As1 Na6 Ga1 111.38(9) 2_565 2
As1 Na6 Ga1 42.44(3) 2 2
Ga1 Na6 Ga1 95.32(8) 2_565 2
As4 Na6 As3 109.39(7) . 2
As1 Na6 As3 145.13(9) 2_565 2
As1 Na6 As3 76.44(3) 2 2
Ga1 Na6 As3 107.89(8) 2_565 2
Ga1 Na6 As3 42.41(3) 2 2
As4 Na6 As3 109.39(7) . 2_565
As1 Na6 As3 76.44(3) 2_565 2_565
As1 Na6 As3 145.13(9) 2 2_565
Ga1 Na6 As3 42.41(3) 2_565 2_565
Ga1 Na6 As3 107.89(8) 2 2_565
As3 Na6 As3 90.02(7) 2 2_565
As4 Na6 Na2 53.67(6) . 2_565
As1 Na6 Na2 52.17(5) 2_565 2_565
As1 Na6 Na2 113.77(9) 2 2_565
Ga1 Na6 Na2 83.67(4) 2_565 2_565
Ga1 Na6 Na2 153.78(11) 2 2_565
As3 Na6 Na2 161.24(11) 2 2_565
As3 Na6 Na2 89.03(4) 2_565 2_565
As4 Na6 Na2 53.67(6) . 2
As1 Na6 Na2 113.77(9) 2_565 2
As1 Na6 Na2 52.17(5) 2 2
Ga1 Na6 Na2 153.78(11) 2_565 2
Ga1 Na6 Na2 83.67(4) 2 2
As3 Na6 Na2 89.03(4) 2 2
As3 Na6 Na2 161.24(11) 2_565 2
Na2 Na6 Na2 85.90(9) 2_565 2
As4 Na6 Na5 59.61(6) . 2
As1 Na6 Na5 165.00(10) 2_565 2
As1 Na6 Na5 89.14(4) 2 2
Ga1 Na6 Na5 146.49(10) 2_565 2
Ga1 Na6 Na5 82.05(5) 2 2
As3 Na6 Na5 49.79(5) 2 2
As3 Na6 Na5 106.53(9) 2_565 2
Na2 Na6 Na5 112.85(10) 2_565 2
Na2 Na6 Na5 59.49(7) 2 2
As4 Na6 Na5 59.61(6) . 2_565
As1 Na6 Na5 89.14(4) 2_565 2_565
As1 Na6 Na5 165.00(10) 2 2_565
Ga1 Na6 Na5 82.05(5) 2_565 2_565
Ga1 Na6 Na5 146.49(10) 2 2_565
As3 Na6 Na5 106.53(9) 2 2_565
As3 Na6 Na5 49.79(5) 2_565 2_565
Na2 Na6 Na5 59.49(7) 2_565 2_565
Na2 Na6 Na5 112.85(10) 2 2_565
Na5 Na6 Na5 82.23(9) 2 2_565
As4 Na6 Na7 144.34(11) . .
As1 Na6 Na7 55.11(5) 2_565 .
As1 Na6 Na7 55.11(5) 2 .
Ga1 Na6 Na7 56.32(5) 2_565 .
Ga1 Na6 Na7 56.32(5) 2 .
As3 Na6 Na7 95.40(7) 2 .
As3 Na6 Na7 95.40(7) 2_565 .
Na2 Na6 Na7 103.34(8) 2_565 .
Na2 Na6 Na7 103.34(8) 2 .
Na5 Na6 Na7 137.43(5) 2 .
Na5 Na6 Na7 137.43(5) 2_565 .
As5 Na7 As1 106.55(7) 1_556 2
As5 Na7 As1 106.55(7) 1_556 2_565
As1 Na7 As1 96.51(8) 2 2_565
As5 Na7 Ga1 133.17(4) 1_556 2
As1 Na7 Ga1 42.13(3) 2 2
As1 Na7 Ga1 110.28(9) 2_565 2
As5 Na7 Ga1 133.17(4) 1_556 2_565
As1 Na7 Ga1 110.28(9) 2 2_565
As1 Na7 Ga1 42.13(3) 2_565 2_565
Ga1 Na7 Ga1 93.65(8) 2 2_565
As5 Na7 As2 108.81(7) 1_556 2
As1 Na7 As2 75.29(3) 2 2
As1 Na7 As2 144.59(10) 2_565 2
Ga1 Na7 As2 42.24(3) 2 2
Ga1 Na7 As2 107.73(8) 2_565 2
As5 Na7 As2 108.81(7) 1_556 2_565
As1 Na7 As2 144.59(10) 2 2_565
As1 Na7 As2 75.29(3) 2_565 2_565
Ga1 Na7 As2 107.73(8) 2 2_565
Ga1 Na7 As2 42.24(3) 2_565 2_565
As2 Na7 As2 91.52(8) 2 2_565
As5 Na7 Na1 53.83(6) 1_556 2_565
As1 Na7 Na1 114.51(10) 2 2_565
As1 Na7 Na1 53.06(5) 2_565 2_565
Ga1 Na7 Na1 153.94(11) 2 2_565
Ga1 Na7 Na1 84.58(4) 2_565 2_565
As2 Na7 Na1 161.16(11) 2 2_565
As2 Na7 Na1 88.35(4) 2_565 2_565
As5 Na7 Na1 53.83(6) 1_556 2
As1 Na7 Na1 53.06(5) 2 2
As1 Na7 Na1 114.51(10) 2_565 2
Ga1 Na7 Na1 84.58(4) 2 2
Ga1 Na7 Na1 153.94(11) 2_565 2
As2 Na7 Na1 88.35(4) 2 2
As2 Na7 Na1 161.16(11) 2_565 2
Na1 Na7 Na1 85.80(9) 2_565 2
As5 Na7 Na3 57.90(6) 1_556 2_565
As1 Na7 Na3 164.44(10) 2 2_565
As1 Na7 Na3 88.97(4) 2_565 2_565
Ga1 Na7 Na3 147.73(10) 2 2_565
Ga1 Na7 Na3 83.48(5) 2_565 2_565
As2 Na7 Na3 108.18(9) 2 2_565
As2 Na7 Na3 50.94(5) 2_565 2_565
Na1 Na7 Na3 58.02(7) 2_565 2_565
Na1 Na7 Na3 111.45(10) 2 2_565
As5 Na7 Na3 57.90(6) 1_556 2
As1 Na7 Na3 88.97(4) 2 2
As1 Na7 Na3 164.44(10) 2_565 2
Ga1 Na7 Na3 83.48(5) 2 2
Ga1 Na7 Na3 147.73(10) 2_565 2
As2 Na7 Na3 50.94(5) 2 2
As2 Na7 Na3 108.18(9) 2_565 2
Na1 Na7 Na3 111.45(10) 2_565 2
Na1 Na7 Na3 58.02(7) 2 2
Na3 Na7 Na3 82.24(9) 2_565 2
As5 Na7 Na6 146.18(11) 1_556 .
As1 Na7 Na6 55.14(5) 2 .
As1 Na7 Na6 55.14(5) 2_565 .
Ga1 Na7 Na6 55.18(5) 2 .
Ga1 Na7 Na6 55.18(5) 2_565 .
As2 Na7 Na6 94.39(7) 2 .
As2 Na7 Na6 94.39(7) 2_565 .
Na1 Na7 Na6 104.41(8) 2_565 .
Na1 Na7 Na6 104.41(8) 2 .
Na3 Na7 Na6 137.62(5) 2_565 .
Na3 Na7 Na6 137.62(5) 2 .
As4 Na8 As4 110.14(7) . 5_656
As4 Na8 As4 110.14(7) . 5_666
As4 Na8 As4 95.36(8) 5_656 5_666
As4 Na8 Ga2 132.18(4) . 5_666
As4 Na8 Ga2 110.74(8) 5_656 5_666
As4 Na8 Ga2 42.52(3) 5_666 5_666
As4 Na8 Ga2 132.18(4) . 5_656
As4 Na8 Ga2 42.52(3) 5_656 5_656
As4 Na8 Ga2 110.74(8) 5_666 5_656
Ga2 Na8 Ga2 95.10(8) 5_666 5_656
As4 Na8 As6 103.83(7) . 5_666
As4 Na8 As6 145.78(9) 5_656 5_666
As4 Na8 As6 76.33(3) 5_666 5_666
Ga2 Na8 As6 42.62(3) 5_666 5_666
Ga2 Na8 As6 108.98(8) 5_656 5_666
As4 Na8 As6 103.83(7) . 5_656
As4 Na8 As6 76.33(3) 5_656 5_656
As4 Na8 As6 145.78(9) 5_666 5_656
Ga2 Na8 As6 108.98(8) 5_666 5_656
Ga2 Na8 As6 42.62(3) 5_656 5_656
As6 Na8 As6 91.95(8) 5_666 5_656
As4 Na8 Na2 96.01(9) . 6_656
As4 Na8 Na2 52.30(5) 5_656 6_656
As4 Na8 Na2 52.30(5) 5_666 6_656
Ga2 Na8 Na2 89.88(7) 5_666 6_656
Ga2 Na8 Na2 89.88(7) 5_656 6_656
As6 Na8 Na2 128.60(5) 5_666 6_656
As6 Na8 Na2 128.60(5) 5_656 6_656
As4 Na8 Na8 58.66(7) . 5_656
As4 Na8 Na8 51.48(5) 5_656 5_656
As4 Na8 Na8 111.83(13) 5_666 5_656
Ga2 Na8 Na8 151.84(14) 5_666 5_656
Ga2 Na8 Na8 83.63(4) 5_656 5_656
As6 Na8 Na8 162.07(13) 5_666 5_656
As6 Na8 Na8 89.09(4) 5_656 5_656
Na2 Na8 Na8 62.03(9) 6_656 5_656
As4 Na8 Na8 58.66(7) . 5_666
As4 Na8 Na8 111.83(13) 5_656 5_666
As4 Na8 Na8 51.48(5) 5_666 5_666
Ga2 Na8 Na8 83.63(4) 5_666 5_666
Ga2 Na8 Na8 151.84(14) 5_656 5_666
As6 Na8 Na8 89.09(4) 5_666 5_666
As6 Na8 Na8 162.07(13) 5_656 5_666
Na2 Na8 Na8 62.03(9) 6_656 5_666
Na8 Na8 Na8 84.54(13) 5_656 5_666
As4 Na8 Na2 52.33(6) . 2
As4 Na8 Na2 88.55(4) 5_656 2
As4 Na8 Na2 162.03(10) 5_666 2
Ga2 Na8 Na2 150.18(11) 5_666 2
Ga2 Na8 Na2 83.86(5) 5_656 2
As6 Na8 Na2 109.63(9) 5_666 2
As6 Na8 Na2 52.15(5) 5_656 2
Na2 Na8 Na2 119.88(7) 6_656 2
Na8 Na8 Na2 57.85(7) 5_656 2
Na8 Na8 Na2 110.86(12) 5_666 2
As4 Na8 Na2 52.33(6) . 2_565
As4 Na8 Na2 162.03(10) 5_656 2_565
As4 Na8 Na2 88.55(4) 5_666 2_565
Ga2 Na8 Na2 83.86(5) 5_666 2_565
Ga2 Na8 Na2 150.18(11) 5_656 2_565
As6 Na8 Na2 52.15(5) 5_666 2_565
As6 Na8 Na2 109.63(9) 5_656 2_565
Na2 Na8 Na2 119.88(7) 6_656 2_565
Na8 Na8 Na2 110.86(12) 5_656 2_565
Na8 Na8 Na2 57.85(7) 5_666 2_565
Na2 Na8 Na2 82.65(9) 2 2_565
As1 Ga1 As2 115.89(4) . .
As1 Ga1 As3 119.19(4) . .
As2 Ga1 As3 124.92(4) . .
As1 Ga1 Na6 68.12(5) . 2_554
As2 Ga1 Na6 131.87(4) . 2_554
As3 Ga1 Na6 72.06(5) . 2_554
As1 Ga1 Na6 68.12(5) . 2_564
As2 Ga1 Na6 131.87(4) . 2_564
As3 Ga1 Na6 72.06(5) . 2_564
Na6 Ga1 Na6 95.32(8) 2_554 2_564
As1 Ga1 Na7 67.24(5) . 2_564
As2 Ga1 Na7 70.20(5) . 2_564
As3 Ga1 Na7 132.95(4) . 2_564
Na6 Ga1 Na7 135.36(7) 2_554 2_564
Na6 Ga1 Na7 68.49(6) 2_564 2_564
As1 Ga1 Na7 67.24(5) . 2_554
As2 Ga1 Na7 70.20(5) . 2_554
As3 Ga1 Na7 132.95(4) . 2_554
Na6 Ga1 Na7 68.49(6) 2_554 2_554
Na6 Ga1 Na7 135.36(7) 2_564 2_554
Na7 Ga1 Na7 93.65(8) 2_564 2_554
As1 Ga1 Na4 134.60(4) . 2_564
As2 Ga1 Na4 72.74(5) . 2_564
As3 Ga1 Na4 69.38(5) . 2_564
Na6 Ga1 Na4 141.41(8) 2_554 2_564
Na6 Ga1 Na4 74.29(6) 2_564 2_564
Na7 Ga1 Na4 76.04(6) 2_564 2_564
Na7 Ga1 Na4 142.85(8) 2_554 2_564
As1 Ga1 Na4 134.60(4) . 2_554
As2 Ga1 Na4 72.74(5) . 2_554
As3 Ga1 Na4 69.38(5) . 2_554
Na6 Ga1 Na4 74.29(6) 2_554 2_554
Na6 Ga1 Na4 141.41(8) 2_564 2_554
Na7 Ga1 Na4 142.85(8) 2_564 2_554
Na7 Ga1 Na4 76.04(6) 2_554 2_554
Na4 Ga1 Na4 90.78(7) 2_564 2_554
As4 Ga2 As2 114.31(4) . .
As4 Ga2 As6 117.77(4) . .
As2 Ga2 As6 127.93(4) . .
As4 Ga2 Na8 68.60(5) . 5_666
As2 Ga2 Na8 131.88(4) . 5_666
As6 Ga2 Na8 70.59(6) . 5_666
As4 Ga2 Na8 68.60(5) . 5_656
As2 Ga2 Na8 131.88(4) . 5_656
As6 Ga2 Na8 70.59(6) . 5_656
Na8 Ga2 Na8 95.11(8) 5_666 5_656
As4 Ga2 Na5 70.19(5) . 2_565
As2 Ga2 Na5 66.09(5) . 2_565
As6 Ga2 Na5 133.38(4) . 2_565
Na8 Ga2 Na5 71.32(6) 5_666 2_565
Na8 Ga2 Na5 138.74(8) 5_656 2_565
As4 Ga2 Na5 70.19(5) . 2
As2 Ga2 Na5 66.09(5) . 2
As6 Ga2 Na5 133.38(4) . 2
Na8 Ga2 Na5 138.74(8) 5_666 2
Na8 Ga2 Na5 71.32(6) 5_656 2
Na5 Ga2 Na5 93.18(8) 2_565 2
As4 Ga2 Na4 134.12(4) . 2_554
As2 Ga2 Na4 73.35(5) . 2_554
As6 Ga2 Na4 71.07(5) . 2_554
Na8 Ga2 Na4 141.60(7) 5_666 2_554
Na8 Ga2 Na4 74.00(6) 5_656 2_554
Na5 Ga2 Na4 139.25(8) 2_565 2_554
Na5 Ga2 Na4 73.41(6) 2 2_554
As4 Ga2 Na4 134.12(4) . 2_564
As2 Ga2 Na4 73.35(5) . 2_564
As6 Ga2 Na4 71.07(5) . 2_564
Na8 Ga2 Na4 74.00(6) 5_666 2_564
Na8 Ga2 Na4 141.60(7) 5_656 2_564
Na5 Ga2 Na4 73.41(6) 2_565 2_564
Na5 Ga2 Na4 139.25(8) 2 2_564
Na4 Ga2 Na4 91.76(8) 2_554 2_564
As5 Ga3 As3 113.79(4) . .
As5 Ga3 As6 124.65(4) . .
As3 Ga3 As6 121.56(4) . .
As5 Ga3 Na3 68.92(6) . 2_554
As3 Ga3 Na3 67.42(6) . 2_554
As6 Ga3 Na3 132.86(4) . 2_554
As5 Ga3 Na3 68.92(6) . 2_564
As3 Ga3 Na3 67.42(6) . 2_564
As6 Ga3 Na3 132.86(4) . 2_564
Na3 Ga3 Na3 94.16(8) 2_554 2_564
As5 Ga3 Na4 133.97(4) . 2_564
As3 Ga3 Na4 69.56(5) . 2_564
As6 Ga3 Na4 70.57(5) . 2_564
Na3 Ga3 Na4 136.90(7) 2_554 2_564
Na3 Ga3 Na4 71.46(6) 2_564 2_564
As5 Ga3 Na4 133.97(4) . 2_554
As3 Ga3 Na4 69.56(5) . 2_554
As6 Ga3 Na4 70.57(5) . 2_554
Na3 Ga3 Na4 71.46(6) 2_554 2_554
Na3 Ga3 Na4 136.90(7) 2_564 2_554
Na4 Ga3 Na4 91.40(8) 2_564 2_554
As5 Ga3 Rb 70.69(2) . 2_564
As3 Ga3 Rb 140.095(13) . 2_564
As6 Ga3 Rb 67.56(2) . 2_564
Na3 Ga3 Rb 138.68(6) 2_554 2_564
Na3 Ga3 Rb 79.17(5) 2_564 2_564
Na4 Ga3 Rb 79.81(5) 2_564 2_564
Na4 Ga3 Rb 137.79(6) 2_554 2_564
As5 Ga3 Rb 70.69(2) . 2_554
As3 Ga3 Rb 140.095(14) . 2_554
As6 Ga3 Rb 67.56(2) . 2_554
Na3 Ga3 Rb 79.17(5) 2_554 2_554
Na3 Ga3 Rb 138.68(6) 2_564 2_554
Na4 Ga3 Rb 137.79(6) 2_564 2_554
Na4 Ga3 Rb 79.81(5) 2_554 2_554
Rb Ga3 Rb 79.75(3) 2_564 2_554
Ga1 As1 Na2 115.94(7) . .
Ga1 As1 Na1 117.09(7) . .
Na2 As1 Na1 126.97(8) . .
Ga1 As1 Na7 70.63(5) . 2_564
Na2 As1 Na7 131.63(4) . 2_564
Na1 As1 Na7 68.71(6) . 2_564
Ga1 As1 Na7 70.63(5) . 2_554
Na2 As1 Na7 131.63(4) . 2_554
Na1 As1 Na7 68.71(6) . 2_554
Na7 As1 Na7 96.51(8) 2_564 2_554
Ga1 As1 Na6 69.44(5) . 2_554
Na2 As1 Na6 69.18(6) . 2_554
Na1 As1 Na6 131.60(4) . 2_554
Na7 As1 Na6 140.07(7) 2_564 2_554
Na7 As1 Na6 69.75(6) 2_554 2_554
Ga1 As1 Na6 69.44(5) . 2_564
Na2 As1 Na6 69.18(6) . 2_564
Na1 As1 Na6 131.60(4) . 2_564
Na7 As1 Na6 69.75(6) 2_564 2_564
Na7 As1 Na6 140.07(7) 2_554 2_564
Na6 As1 Na6 96.45(8) 2_554 2_564
Ga1 As1 Rb 137.565(14) . 5_556
Na2 As1 Rb 71.58(4) . 5_556
Na1 As1 Rb 69.95(4) . 5_556
Na7 As1 Rb 138.06(6) 2_564 5_556
Na7 As1 Rb 74.75(5) 2_554 5_556
Na6 As1 Rb 76.13(5) 2_554 5_556
Na6 As1 Rb 140.05(6) 2_564 5_556
Ga1 As1 Rb 137.565(14) . 5_566
Na2 As1 Rb 71.58(4) . 5_566
Na1 As1 Rb 69.95(4) . 5_566
Na7 As1 Rb 74.75(5) 2_564 5_566
Na7 As1 Rb 138.06(6) 2_554 5_566
Na6 As1 Rb 140.05(6) 2_554 5_566
Na6 As1 Rb 76.13(5) 2_564 5_566
Rb As1 Rb 84.86(3) 5_556 5_566
Ga2 As2 Ga1 113.01(4) . .
Ga2 As2 Na3 130.04(7) . .
Ga1 As2 Na3 116.95(7) . .
Ga2 As2 Na5 70.85(5) . 2_565
Ga1 As2 Na5 131.00(4) . 2_565
Na3 As2 Na5 76.82(6) . 2_565
Ga2 As2 Na5 70.85(5) . 2
Ga1 As2 Na5 131.00(4) . 2
Na3 As2 Na5 76.82(6) . 2
Na5 As2 Na5 97.30(8) 2_565 2
Ga2 As2 Na7 133.37(4) . 2_554
Ga1 As2 Na7 67.56(5) . 2_554
Na3 As2 Na7 69.66(6) . 2_554
Na5 As2 Na7 146.48(7) 2_565 2_554
Na5 As2 Na7 76.00(6) 2 2_554
Ga2 As2 Na7 133.37(4) . 2_564
Ga1 As2 Na7 67.56(5) . 2_564
Na3 As2 Na7 69.66(6) . 2_564
Na5 As2 Na7 76.00(6) 2_565 2_564
Na5 As2 Na7 146.48(7) 2 2_564
Na7 As2 Na7 91.51(8) 2_554 2_564
Ga2 As2 Na4 65.94(5) . 2_554
Ga1 As2 Na4 66.60(5) . 2_554
Na3 As2 Na4 136.49(4) . 2_554
Na5 As2 Na4 136.60(7) 2_565 2_554
Na5 As2 Na4 72.51(6) 2 2_554
Na7 As2 Na4 73.47(6) 2_554 2_554
Na7 As2 Na4 134.08(7) 2_564 2_554
Ga2 As2 Na4 65.94(5) . 2_564
Ga1 As2 Na4 66.60(5) . 2_564
Na3 As2 Na4 136.49(4) . 2_564
Na5 As2 Na4 72.51(6) 2_565 2_564
Na5 As2 Na4 136.60(7) 2 2_564
Na7 As2 Na4 134.08(7) 2_554 2_564
Na7 As2 Na4 73.47(6) 2_564 2_564
Na4 As2 Na4 86.34(7) 2_554 2_564
Ga1 As3 Ga3 117.57(4) . .
Ga1 As3 Na5 114.58(7) . .
Ga3 As3 Na5 127.84(7) . .
Ga1 As3 Na3 132.08(4) . 2_554
Ga3 As3 Na3 68.95(5) . 2_554
Na5 As3 Na3 76.79(7) . 2_554
Ga1 As3 Na3 132.08(4) . 2_564
Ga3 As3 Na3 68.95(5) . 2_564
Na5 As3 Na3 76.79(7) . 2_564
Na3 As3 Na3 95.50(8) 2_554 2_564
Ga1 As3 Na4 68.89(5) . 2_564
Ga3 As3 Na4 68.28(5) . 2_564
Na5 As3 Na4 134.48(4) . 2_564
Na3 As3 Na4 137.15(7) 2_554 2_564
Na3 As3 Na4 71.50(6) 2_564 2_564
Ga1 As3 Na4 68.89(5) . 2_554
Ga3 As3 Na4 68.28(5) . 2_554
Na5 As3 Na4 134.48(4) . 2_554
Na3 As3 Na4 71.50(6) 2_554 2_554
Na3 As3 Na4 137.15(7) 2_564 2_554
Na4 As3 Na4 90.39(8) 2_564 2_554
Ga1 As3 Na6 65.54(5) . 2_554
Ga3 As3 Na6 134.40(4) . 2_554
Na5 As3 Na6 69.59(6) . 2_554
Na3 As3 Na6 77.62(6) 2_554 2_554
Na3 As3 Na6 146.37(7) 2_564 2_554
Na4 As3 Na6 134.40(7) 2_564 2_554
Na4 As3 Na6 72.31(6) 2_554 2_554
Ga1 As3 Na6 65.54(5) . 2_564
Ga3 As3 Na6 134.40(4) . 2_564
Na5 As3 Na6 69.59(6) . 2_564
Na3 As3 Na6 146.37(7) 2_554 2_564
Na3 As3 Na6 77.62(6) 2_564 2_564
Na4 As3 Na6 72.31(6) 2_564 2_564
Na4 As3 Na6 134.40(7) 2_554 2_564
Na6 As3 Na6 90.02(7) 2_554 2_564
Ga2 As4 Na8 116.90(7) . .
Ga2 As4 Na2 126.18(5) . 2_565
Na8 As4 Na2 75.34(7) . 2_565
Ga2 As4 Na2 126.18(5) . 2
Na8 As4 Na2 75.34(7) . 2
Na2 As4 Na2 107.61(9) 2_565 2
Ga2 As4 Na6 118.93(7) . .
Na8 As4 Na6 124.17(8) . .
Na2 As4 Na6 72.58(6) 2_565 .
Na2 As4 Na6 72.58(6) 2 .
Ga2 As4 Na8 68.89(5) . 5_656
Na8 As4 Na8 69.86(7) . 5_656
Na2 As4 Na8 144.91(8) 2_565 5_656
Na2 As4 Na8 67.97(7) 2 5_656
Na6 As4 Na8 132.23(4) . 5_656
Ga2 As4 Na8 68.89(5) . 5_666
Na8 As4 Na8 69.86(7) . 5_666
Na2 As4 Na8 67.97(7) 2_565 5_666
Na2 As4 Na8 144.91(8) 2 5_666
Na6 As4 Na8 132.23(4) . 5_666
Na8 As4 Na8 95.36(8) 5_656 5_666
Ga2 As4 Na5 68.31(5) . 2
Na8 As4 Na5 133.93(4) . 2
Na2 As4 Na5 141.99(8) 2_565 2
Na2 As4 Na5 68.28(7) 2 2
Na6 As4 Na5 70.25(6) . 2
Na8 As4 Na5 70.87(6) 5_656 2
Na8 As4 Na5 137.16(7) 5_666 2
Ga2 As4 Na5 68.31(5) . 2_565
Na8 As4 Na5 133.93(4) . 2_565
Na2 As4 Na5 68.28(7) 2_565 2_565
Na2 As4 Na5 141.99(8) 2 2_565
Na6 As4 Na5 70.25(6) . 2_565
Na8 As4 Na5 137.16(7) 5_656 2_565
Na8 As4 Na5 70.87(6) 5_666 2_565
Na5 As4 Na5 91.69(8) 2 2_565
Ga3 As5 Na1 126.79(5) . 2_554
Ga3 As5 Na1 126.79(5) . 2_564
Na1 As5 Na1 106.32(9) 2_554 2_564
Ga3 As5 Na7 119.00(6) . 1_554
Na1 As5 Na7 71.64(6) 2_554 1_554
Na1 As5 Na7 71.64(6) 2_564 1_554
Ga3 As5 Na1 125.73(6) . 6_656
Na1 As5 Na1 70.92(6) 2_554 6_656
Na1 As5 Na1 70.92(6) 2_564 6_656
Na7 As5 Na1 115.27(8) 1_554 6_656
Ga3 As5 Na3 68.94(5) . 2_554
Na1 As5 Na3 67.22(7) 2_554 2_554
Na1 As5 Na3 141.73(7) 2_564 2_554
Na7 As5 Na3 70.64(6) 1_554 2_554
Na1 As5 Na3 132.79(4) 6_656 2_554
Ga3 As5 Na3 68.94(5) . 2_564
Na1 As5 Na3 141.73(7) 2_554 2_564
Na1 As5 Na3 67.22(7) 2_564 2_564
Na7 As5 Na3 70.64(6) 1_554 2_564
Na1 As5 Na3 132.79(4) 6_656 2_564
Na3 As5 Na3 94.17(9) 2_554 2_564
Ga3 As5 Rb 72.43(3) . 2_564
Na1 As5 Rb 135.96(6) 2_554 2_564
Na1 As5 Rb 71.47(5) 2_564 2_564
Na7 As5 Rb 139.310(16) 1_554 2_564
Na1 As5 Rb 66.94(4) 6_656 2_564
Na3 As5 Rb 140.39(6) 2_554 2_564
Na3 As5 Rb 79.73(5) 2_564 2_564
Ga3 As5 Rb 72.43(3) . 2_554
Na1 As5 Rb 71.47(5) 2_554 2_554
Na1 As5 Rb 135.96(6) 2_564 2_554
Na7 As5 Rb 139.310(15) 1_554 2_554
Na1 As5 Rb 66.94(4) 6_656 2_554
Na3 As5 Rb 79.73(5) 2_554 2_554
Na3 As5 Rb 140.39(6) 2_564 2_554
Rb As5 Rb 80.73(3) 2_564 2_554
Ga2 As6 Ga3 115.01(4) . .
Ga2 As6 Na2 114.25(6) . 6_656
Ga3 As6 Na2 130.74(6) . 6_656
Ga2 As6 Na8 66.79(5) . 5_666
Ga3 As6 Na8 133.26(4) . 5_666
Na2 As6 Na8 68.90(6) 6_656 5_666
Ga2 As6 Na8 66.79(5) . 5_656
Ga3 As6 Na8 133.26(4) . 5_656
Na2 As6 Na8 68.90(6) 6_656 5_656
Na8 As6 Na8 91.95(8) 5_666 5_656
Ga2 As6 Na4 67.47(5) . 2_554
Ga3 As6 Na4 67.47(5) . 2_554
Na2 As6 Na4 134.89(4) 6_656 2_554
Na8 As6 Na4 134.22(7) 5_666 2_554
Na8 As6 Na4 71.90(6) 5_656 2_554
Ga2 As6 Na4 67.47(5) . 2_564
Ga3 As6 Na4 67.47(5) . 2_564
Na2 As6 Na4 134.89(4) 6_656 2_564
Na8 As6 Na4 71.90(6) 5_666 2_564
Na8 As6 Na4 134.22(7) 5_656 2_564
Na4 As6 Na4 89.02(7) 2_554 2_564
Ga2 As6 Rb 138.106(14) . 2_554
Ga3 As6 Rb 73.91(3) . 2_554
Na2 As6 Rb 69.91(4) 6_656 2_554
Na8 As6 Rb 138.49(5) 5_666 2_554
Na8 As6 Rb 77.90(5) 5_656 2_554
Na4 As6 Rb 80.96(5) 2_554 2_554
Na4 As6 Rb 141.02(6) 2_564 2_554
Ga2 As6 Rb 138.106(14) . 2_564
Ga3 As6 Rb 73.91(3) . 2_564
Na2 As6 Rb 69.91(4) 6_656 2_564
Na8 As6 Rb 77.90(5) 5_666 2_564
Na8 As6 Rb 138.49(5) 5_656 2_564
Na4 As6 Rb 141.02(6) 2_554 2_564
Na4 As6 Rb 80.96(5) 2_564 2_564
Rb As6 Rb 83.59(3) 2_554 2_564

loop_
_geom_bond_atom_site_label_1
_geom_bond_atom_site_label_2
_geom_bond_distance
_geom_bond_site_symmetry_2
Rb As1 3.5491(9) 5_556
Rb As1 3.5491(9) 5_566
Rb As6 3.5929(9) 2_565
Rb As6 3.5929(9) 2
Rb As5 3.6975(9) 2
Rb As5 3.6975(9) 2_565
Rb Ga3 3.7351(10) 2_565
Rb Ga3 3.7351(10) 2
Rb Na1 3.789(2) 5_556
Rb Na1 3.789(2) 5_566
Rb Na2 3.841(2) 5_566
Rb Na2 3.841(2) 5_556
Na1 As5 2.9921(18) 2_565
Na1 As5 2.9921(18) 2
Na1 As1 3.018(3) .
Na1 As5 3.117(3) 6_556
Na1 Na3 3.474(4) .
Na1 Na7 3.518(3) 2_564
Na1 Na7 3.518(3) 2_554
Na1 Na1 3.546(4) 5_556
Na1 Na1 3.546(4) 5_566
Na1 Rb 3.789(2) 5_556
Na1 Rb 3.789(2) 5_566
Na2 As4 2.9673(18) 2_554
Na2 As4 2.9673(18) 2_564
Na2 As1 2.970(3) .
Na2 As6 3.069(3) 6_556
Na2 Na8 3.476(4) 6_556
Na2 Na6 3.514(3) 2_564
Na2 Na6 3.514(3) 2_554
Na2 Na5 3.552(4) .
Na2 Na8 3.627(3) 2_554
Na2 Na8 3.627(3) 2_564
Na2 Rb 3.841(2) 5_566
Na2 Rb 3.841(2) 5_556
Na3 As2 3.015(3) .
Na3 As3 3.235(2) 2_565
Na3 As3 3.235(2) 2
Na3 As5 3.270(2) 2
Na3 As5 3.270(2) 2_565
Na3 Ga3 3.270(2) 2_565
Na3 Ga3 3.270(2) 2
Na3 Na7 3.641(3) 2_554
Na3 Na7 3.641(3) 2_564
Na3 Na5 3.858(3) 2_565
Na3 Na5 3.858(3) 2
Na4 Ga2 3.336(2) 2_565
Na4 Ga2 3.336(2) 2
Na4 Ga3 3.346(2) 2
Na4 Ga3 3.346(2) 2_565
Na4 Ga1 3.364(2) 2_565
Na4 Ga1 3.364(2) 2
Na4 As3 3.375(2) 2
Na4 As3 3.375(2) 2_565
Na4 As6 3.416(2) 2
Na4 As6 3.416(2) 2_565
Na4 As2 3.500(2) 2_565
Na4 As2 3.500(2) 2
Na5 As3 2.967(3) .
Na5 As2 3.190(2) 2_554
Na5 As2 3.190(2) 2_564
Na5 Ga2 3.296(2) 2_554
Na5 Ga2 3.296(2) 2_564
Na5 As4 3.338(2) 2_554
Na5 As4 3.338(2) 2_564
Na5 Na6 3.641(3) 2_564
Na5 Na6 3.641(3) 2_554
Na5 Na8 3.814(4) 6_556
Na5 Na3 3.858(3) 2_564
Na6 As4 2.970(3) .
Na6 As1 3.211(2) 2_565
Na6 As1 3.211(2) 2
Na6 Ga1 3.240(2) 2_565
Na6 Ga1 3.240(2) 2
Na6 As3 3.386(2) 2
Na6 As3 3.386(2) 2_565
Na6 Na2 3.514(3) 2_565
Na6 Na2 3.514(3) 2
Na6 Na5 3.641(3) 2
Na6 Na5 3.641(3) 2_565
Na6 Na7 3.671(4) .
Na7 As5 3.019(3) 1_556
Na7 As1 3.209(2) 2
Na7 As1 3.209(2) 2_565
Na7 Ga1 3.284(2) 2
Na7 Ga1 3.284(2) 2_565
Na7 As2 3.343(2) 2
Na7 As2 3.343(2) 2_565
Na7 Na1 3.518(3) 2_565
Na7 Na1 3.518(3) 2
Na7 Na3 3.641(3) 2_565
Na7 Na3 3.641(3) 2
Na8 As4 2.967(3) .
Na8 As4 3.239(2) 5_656
Na8 As4 3.239(2) 5_666
Na8 Ga2 3.245(2) 5_666
Na8 Ga2 3.245(2) 5_656
Na8 As6 3.330(2) 5_666
Na8 As6 3.330(2) 5_656
Na8 Na2 3.476(4) 6_656
Na8 Na8 3.560(4) 5_656
Na8 Na8 3.560(4) 5_666
Na8 Na2 3.626(3) 2
Na8 Na2 3.626(3) 2_565
Ga1 As1 2.3347(11) .
Ga1 As2 2.3883(12) .
Ga1 As3 2.4001(12) .
Ga1 Na6 3.240(2) 2_554
Ga1 Na6 3.240(2) 2_564
Ga1 Na7 3.284(2) 2_564
Ga1 Na7 3.284(2) 2_554
Ga1 Na4 3.364(2) 2_564
Ga1 Na4 3.364(2) 2_554
Ga2 As4 2.3508(12) .
Ga2 As2 2.3827(12) .
Ga2 As6 2.3910(12) .
Ga2 Na8 3.245(2) 5_666
Ga2 Na8 3.245(2) 5_656
Ga2 Na5 3.296(2) 2_565
Ga2 Na5 3.296(2) 2
Ga2 Na4 3.336(2) 2_554
Ga2 Na4 3.336(2) 2_564
Ga3 As5 2.3512(12) .
Ga3 As3 2.4175(12) .
Ga3 As6 2.4217(12) .
Ga3 Na3 3.270(2) 2_554
Ga3 Na3 3.270(2) 2_564
Ga3 Na4 3.346(2) 2_564
Ga3 Na4 3.346(2) 2_554
Ga3 Rb 3.7351(10) 2_564
Ga3 Rb 3.7351(10) 2_554
As1 Na7 3.209(2) 2_564
As1 Na7 3.209(2) 2_554
As1 Na6 3.211(2) 2_554
As1 Na6 3.211(2) 2_564
As1 Rb 3.5491(9) 5_556
As1 Rb 3.5491(9) 5_566
As2 Na5 3.190(2) 2_565
As2 Na5 3.190(2) 2
As2 Na7 3.343(2) 2_554
As2 Na7 3.343(2) 2_564
As2 Na4 3.500(2) 2_554
As2 Na4 3.500(2) 2_564
As3 Na3 3.235(2) 2_554
As3 Na3 3.235(2) 2_564
As3 Na4 3.375(2) 2_564
As3 Na4 3.375(2) 2_554
As3 Na6 3.386(2) 2_554
As3 Na6 3.386(2) 2_564
As4 Na2 2.9673(18) 2_565
As4 Na2 2.9673(18) 2
As4 Na8 3.239(2) 5_656
As4 Na8 3.239(2) 5_666
As4 Na5 3.338(2) 2
As4 Na5 3.338(2) 2_565
As5 Na1 2.9921(18) 2_554
As5 Na1 2.9921(18) 2_564
As5 Na7 3.019(3) 1_554
As5 Na1 3.117(3) 6_656
As5 Na3 3.270(2) 2_554
As5 Na3 3.270(2) 2_564
As5 Rb 3.6975(9) 2_564
As5 Rb 3.6975(9) 2_554
As6 Na2 3.069(3) 6_656
As6 Na8 3.330(2) 5_666
As6 Na8 3.330(2) 5_656
As6 Na4 3.416(2) 2_554
As6 Na4 3.416(2) 2_564
As6 Rb 3.5930(9) 2_554
As6 Rb 3.5930(9) 2_564
